data_4519460
loop_
_publ_author_name
'Abdel Rahman Al Ahmad'
'Thierry Maris'
'Christian Pellerin'
'James D. Wuest'

_publ_section_title
;
 Adding a Pinch of Salt: Using Ionic Mixed-Crystal Seeds to Search for New
 Solid Forms
;
_journal_name_full 'Crystal Growth & Design'
_journal_page_first 7472
_journal_page_last 7481
_journal_paper_doi 10.1021/acs.cgd.3c00884
_journal_volume 23
_journal_year 2023
_chemical_formula_moiety 'C12 H14 N2, 0.888(I), 1.112(Br)'
_chemical_formula_sum 'C12 H14 Br1.11 I0.89 N2'
_chemical_formula_weight 387.79
_chemical_name_common 'Paraquat Iodide Bromide 0.88:1.12'
_chemical_name_systematic
;
1,1'-dimethyl-4,4'-bipyridin-1-ium iodide bromide
;
_space_group_crystal_system monoclinic
_space_group_IT_number 14
_space_group_name_Hall '-P 2ybc'
_space_group_name_H-M_alt 'P 1 21/c 1'
_atom_sites_solution_hydrogens geom
_atom_sites_solution_primary dual
_cell_angle_alpha 90
_cell_angle_beta 95.870(3)
_cell_angle_gamma 90
_cell_formula_units_Z 2
_cell_length_a 6.0008(4)
_cell_length_b 8.1403(6)
_cell_length_c 13.7931(9)
_cell_measurement_reflns_used 4676
_cell_measurement_temperature 150
_cell_measurement_theta_max 55.133
_cell_measurement_theta_min 5.499
_cell_volume 670.24(8)
_computing_cell_refinement
;
SAINT (2020) V8.40B; Integration Software for Single Crystal Data.
Bruker AXS Inc., Madison, WI 53719-1173.
;
_computing_data_collection
;
APEX 3 (2019) Bruker AXS Inc., Madison, WI 53719-1173.
;
_computing_data_reduction
;
SAINT (2020) V8.40B; Integration Software for Single Crystal Data.
Bruker AXS Inc., Madison, WI 53719-1173.
;
_computing_molecular_graphics 'Olex2 1.5 (Dolomanov et al., 2009)'
_computing_publication_material 'Olex2 1.5 (Dolomanov et al., 2009)'
_computing_structure_refinement 'XL  (Sheldrick, 2008)'
_computing_structure_solution 'SHELXT 2018/2 (Sheldrick, 2018)'
_diffrn_ambient_temperature 150
_diffrn_detector 'CMOS Area detector'
_diffrn_detector_area_resol_mean 10.42
_diffrn_detector_type 'Bruker CMOS Photon III '
_diffrn_measured_fraction_theta_full 0.993
_diffrn_measured_fraction_theta_max 0.983
_diffrn_measurement_device 'k-geometry diffractometer'
_diffrn_measurement_device_type 'Bruker Venture Metaljet'
_diffrn_measurement_method '\w and \f scans'
_diffrn_radiation_collimation 'Focusing mirrors'
_diffrn_radiation_monochromator 'Helios MX Mirror Optics'
_diffrn_radiation_probe x-ray
_diffrn_radiation_type 'Ga K\a'
_diffrn_radiation_wavelength 1.34139
_diffrn_reflns_av_R_equivalents 0.0445
_diffrn_reflns_av_unetI/netI 0.0379
_diffrn_reflns_Laue_measured_fraction_full 0.993
_diffrn_reflns_Laue_measured_fraction_max 0.983
_diffrn_reflns_limit_h_max 7
_diffrn_reflns_limit_h_min -7
_diffrn_reflns_limit_k_max 8
_diffrn_reflns_limit_k_min -9
_diffrn_reflns_limit_l_max 16
_diffrn_reflns_limit_l_min -16
_diffrn_reflns_number 5235
_diffrn_reflns_point_group_measured_fraction_full 0.993
_diffrn_reflns_point_group_measured_fraction_max 0.983
_diffrn_reflns_theta_full 53.594
_diffrn_reflns_theta_max 55.108
_diffrn_reflns_theta_min 5.497
_diffrn_source 'Metal Jet'
_diffrn_source_current 2.86
_diffrn_source_power 0.19937059999999998
_diffrn_source_target Ga
_diffrn_source_type 'Gallium Liquid Metal Jet Source'
_diffrn_source_voltage 69.71
_exptl_absorpt_coefficient_mu 13.908
_exptl_absorpt_correction_T_max 0.1123
_exptl_absorpt_correction_T_min 0.0199
_exptl_absorpt_correction_type multi-scan
_exptl_absorpt_process_details
;
SADABS-2016/2 (Bruker,2016/2) was used for absorption correction.
wR2(int) was 0.1661 before and 0.0910 after correction.
The Ratio of minimum to maximum transmission is 0.1772.
The \l/2 correction factor is Not present.
;
_exptl_crystal_colour 'clear light yellow'
_exptl_crystal_colour_lustre clear
_exptl_crystal_colour_modifier light
_exptl_crystal_colour_primary yellow
_exptl_crystal_density_diffrn 1.921
_exptl_crystal_description Plate
_exptl_crystal_F_000 372
_exptl_crystal_size_max 0.21
_exptl_crystal_size_mid 0.13
_exptl_crystal_size_min 0.04
_refine_diff_density_max 0.531
_refine_diff_density_min -0.774
_refine_diff_density_rms 0.148
_refine_ls_extinction_coef .
_refine_ls_extinction_method none
_refine_ls_goodness_of_fit_ref 1.103
_refine_ls_hydrogen_treatment constr
_refine_ls_matrix_type full
_refine_ls_number_parameters 78
_refine_ls_number_reflns 1266
_refine_ls_number_restraints 0
_refine_ls_restrained_S_all 1.103
_refine_ls_R_factor_all 0.0411
_refine_ls_R_factor_gt 0.0373
_refine_ls_shift/su_max 0.000
_refine_ls_shift/su_mean 0.000
_refine_ls_structure_factor_coef Fsqd
_refine_ls_weighting_details 'w=1/[\s^2^(Fo^2^)+(0.0631P)^2^+0.6436P] where P=(Fo^2^+2Fc^2^)/3'
_refine_ls_weighting_scheme calc
_refine_ls_wR_factor_gt 0.1041
_refine_ls_wR_factor_ref 0.1074
_reflns_Friedel_coverage 0.000
_reflns_Friedel_fraction_full .
_reflns_Friedel_fraction_max .
_reflns_number_gt 1147
_reflns_number_total 1266
_reflns_threshold_expression 'I > 2\s(I)'
_cod_data_source_file S14_Pq-Br_1_11_I_0_89_P21_c.cif
_cod_data_source_block jw25391
_cod_database_code 4519460

loop_
_space_group_symop_id
_space_group_symop_operation_xyz
1 'x, y, z'
2 '-x, y+1/2, -z+1/2'
3 '-x, -y, -z'
4 'x, -y-1/2, z-1/2'

loop_
_atom_site_label
_atom_site_type_symbol
_atom_site_fract_x
_atom_site_fract_y
_atom_site_fract_z
_atom_site_U_iso_or_equiv
_atom_site_adp_type
_atom_site_occupancy
_atom_site_site_symmetry_order
_atom_site_calc_flag
_atom_site_refinement_flags_posn
_atom_site_refinement_flags_adp
_atom_site_refinement_flags_occupancy
_atom_site_disorder_assembly
_atom_site_disorder_group
Br1 Br 0.8150(18) 0.5838(15) 0.3172(7) 0.0429(7) Uani 0.556(12) 1 d . . P A 1
I1 I 0.8376(14) 0.5763(11) 0.3303(6) 0.0429(7) Uani 0.444(12) 1 d . . P A 2
C1 C 0.6368(8) 0.1743(7) 0.3644(3) 0.0537(12) Uani 1 1 d . . . . .
H1 H 0.588841 0.196193 0.297922 0.064 Uiso 1 1 calc R U . . .
N1 N 0.5228(6) 0.2385(4) 0.4341(3) 0.0466(9) Uani 1 1 d . . . . .
C2 C 0.8227(9) 0.0768(5) 0.3880(4) 0.0522(12) Uani 1 1 d . . . . .
H2 H 0.898794 0.028733 0.337937 0.063 Uiso 1 1 calc R U . . .
C3 C 0.8983(8) 0.0491(5) 0.4861(3) 0.0431(10) Uani 1 1 d . . . . .
C4 C 0.7754(8) 0.1188(6) 0.5567(4) 0.0484(11) Uani 1 1 d . . . . .
H4 H 0.821050 0.102211 0.624033 0.058 Uiso 1 1 calc R U . . .
C5 C 0.5879(8) 0.2115(5) 0.5282(3) 0.0490(11) Uani 1 1 d . . . . .
H5 H 0.503600 0.257081 0.576271 0.059 Uiso 1 1 calc R U . . .
C6 C 0.3248(8) 0.3447(6) 0.4040(4) 0.0538(12) Uani 1 1 d . . . . .
H6A H 0.376004 0.451242 0.381745 0.081 Uiso 1 1 calc R U . . .
H6B H 0.237997 0.361233 0.459704 0.081 Uiso 1 1 calc R U . . .
H6C H 0.230422 0.291378 0.350963 0.081 Uiso 1 1 calc R U . . .

loop_
_atom_site_aniso_label
_atom_site_aniso_U_11
_atom_site_aniso_U_22
_atom_site_aniso_U_33
_atom_site_aniso_U_23
_atom_site_aniso_U_13
_atom_site_aniso_U_12
Br1 0.0411(14) 0.0470(7) 0.0404(17) 0.0023(10) 0.0038(11) 0.0033(8)
I1 0.0411(14) 0.0470(7) 0.0404(17) 0.0023(10) 0.0038(11) 0.0033(8)
C1 0.051(3) 0.064(3) 0.046(2) 0.004(2) 0.006(2) -0.004(2)
N1 0.042(2) 0.0415(19) 0.056(2) -0.0002(16) 0.0048(16) -0.0025(15)
C2 0.043(3) 0.058(3) 0.057(3) -0.0006(19) 0.010(2) 0.0022(19)
C3 0.040(2) 0.039(2) 0.051(3) -0.0001(18) 0.009(2) -0.0076(17)
C4 0.050(3) 0.045(2) 0.051(3) -0.0057(19) 0.006(2) -0.001(2)
C5 0.051(3) 0.045(2) 0.051(3) -0.0051(19) 0.007(2) -0.0011(19)
C6 0.047(3) 0.048(3) 0.065(3) 0.007(2) 0.001(2) 0.004(2)

loop_
_atom_type_symbol
_atom_type_description
_atom_type_scat_dispersion_real
_atom_type_scat_dispersion_imag
_atom_type_scat_source
C C 0.0137 0.0067 'International Tables Vol C Tables 4.2.6.8 and 6.1.1.4'
H H 0.0000 0.0000 'International Tables Vol C Tables 4.2.6.8 and 6.1.1.4'
Br Br -0.9338 1.0006 'International Tables Vol C Tables 4.2.6.8 and 6.1.1.4'
I I 0.0030 5.4350 'International Tables Vol C Tables 4.2.6.8 and 6.1.1.4'
N N 0.0241 0.0134 'International Tables Vol C Tables 4.2.6.8 and 6.1.1.4'

loop_
_geom_angle_atom_site_label_1
_geom_angle_atom_site_label_2
_geom_angle_atom_site_label_3
_geom_angle
_geom_angle_site_symmetry_1
_geom_angle_site_symmetry_3
N1 C1 H1 119.5 . .
N1 C1 C2 121.0(5) . .
C2 C1 H1 119.5 . .
C1 N1 C6 118.4(4) . .
C5 N1 C1 120.8(4) . .
C5 N1 C6 120.7(4) . .
C1 C2 H2 120.2 . .
C1 C2 C3 119.6(5) . .
C3 C2 H2 120.2 . .
C2 C3 C3 121.1(5) . 3_756
C2 C3 C4 117.7(4) . .
C4 C3 C3 121.2(5) . 3_756
C3 C4 H4 120.2 . .
C5 C4 C3 119.7(5) . .
C5 C4 H4 120.2 . .
N1 C5 C4 121.2(4) . .
N1 C5 H5 119.4 . .
C4 C5 H5 119.4 . .
N1 C6 H6A 109.5 . .
N1 C6 H6B 109.5 . .
N1 C6 H6C 109.5 . .
H6A C6 H6B 109.5 . .
H6A C6 H6C 109.5 . .
H6B C6 H6C 109.5 . .

loop_
_geom_bond_atom_site_label_1
_geom_bond_atom_site_label_2
_geom_bond_distance
_geom_bond_site_symmetry_2
C1 H1 0.9500 .
C1 N1 1.341(6) .
C1 C2 1.380(7) .
N1 C5 1.334(6) .
N1 C6 1.494(6) .
C2 H2 0.9500 .
C2 C3 1.401(7) .
C3 C3 1.476(9) 3_756
C3 C4 1.401(7) .
C4 H4 0.9500 .
C4 C5 1.379(7) .
C5 H5 0.9500 .
C6 H6A 0.9800 .
C6 H6B 0.9800 .
C6 H6C 0.9800 .

loop_
_geom_torsion_atom_site_label_1
_geom_torsion_atom_site_label_2
_geom_torsion_atom_site_label_3
_geom_torsion_atom_site_label_4
_geom_torsion
_geom_torsion_site_symmetry_1
_geom_torsion_site_symmetry_2
_geom_torsion_site_symmetry_3
_geom_torsion_site_symmetry_4
C1 N1 C5 C4 0.8(7) . . . .
C1 C2 C3 C3 -177.6(5) . . . 3_756
C1 C2 C3 C4 2.0(7) . . . .
N1 C1 C2 C3 -2.3(7) . . . .
C2 C1 N1 C5 0.9(7) . . . .
C2 C1 N1 C6 179.2(4) . . . .
C2 C3 C4 C5 -0.4(6) . . . .
C3 C3 C4 C5 179.2(5) 3_756 . . .
C3 C4 C5 N1 -1.0(7) . . . .
C6 N1 C5 C4 -177.5(4) . . . .

_cod_database_fobs_code 4519460
